data_7220146
loop_
_publ_author_name
'Panda, Tarun Kanti Kanti'
'Kottalanka, Ravi K.'
'Harinath, A.'

_publ_section_title
;
 Chiral Alkaline Earth Metal Complexes Having M--Se Direct Bond (M = Mg,
 Ca, Sr, Ba): Syntheses, Structures and e-Caprolactone Polymerisation
;
_journal_name_full 'RSC Adv.'
_journal_paper_doi 10.1039/C5RA04495B
_journal_year 2015
_chemical_absolute_configuration rmad
_chemical_formula_moiety 'C48 H54 Ca N2 O2 P2 Se2'
_chemical_formula_sum 'C48 H54 Ca N2 O2 P2 Se2'
_chemical_formula_weight 950.87
_chemical_name_systematic
;
 ?
;
_space_group_IT_number 4
_symmetry_cell_setting monoclinic
_symmetry_space_group_name_Hall 'P 2yb'
_symmetry_space_group_name_H-M 'P 1 21 1'
_atom_sites_solution_hydrogens geom
_atom_sites_solution_primary direct
_atom_sites_solution_secondary difmap
_audit_creation_method SHELXL-97
_audit_update_record
;
2015-03-11 deposited with the CCDC.
2015-04-20 downloaded from the CCDC.
;
_cell_angle_alpha 90.00
_cell_angle_beta 118.032(5)
_cell_angle_gamma 90.00
_cell_formula_units_Z 2
_cell_length_a 13.0607(5)
_cell_length_b 14.5382(5)
_cell_length_c 13.6308(6)
_cell_measurement_reflns_used 5580
_cell_measurement_temperature 150(2)
_cell_measurement_theta_max 70.7215
_cell_measurement_theta_min 3.0395
_cell_volume 2284.57(19)
_computing_cell_refinement
'CrysAlisPro, Agilent Technologies,Version 1.171.35.19 (release 27-10-2011CrysAlis171 .NET)(compiled Oct 27'
_computing_data_collection
'CrysAlisPro, Agilent Technologies,Version 1.171.35.19 (release 27-10-2011CrysAlis171 .NET)(compiled Oct 27'
_computing_data_reduction
'CrysAlisPro, Agilent Technologies,Version 1.171.35.19 (release 27-10-2011CrysAlis171 .NET)(compiled Oct 27'
_computing_molecular_graphics 'ORTEP III & Olex 2.1'
_computing_publication_material WinGX
_computing_structure_refinement 'SHELXL-97 (Sheldrick, 2008)'
_computing_structure_solution 'SHELXL-97 (Sheldrick, 2008)'
_diffrn_ambient_temperature 150(2)
_diffrn_measured_fraction_theta_full 0.979
_diffrn_measured_fraction_theta_max 0.979
_diffrn_measurement_device_type 'SuperNova, Dual, Cu at zero, Eos'
_diffrn_radiation_monochromator mirror
_diffrn_radiation_source 'SuperNova (Cu) X-ray Source'
_diffrn_radiation_type CuK\a
_diffrn_radiation_wavelength 1.54184
_diffrn_reflns_av_R_equivalents 0.0310
_diffrn_reflns_av_sigmaI/netI 0.0460
_diffrn_reflns_limit_h_max 15
_diffrn_reflns_limit_h_min -14
_diffrn_reflns_limit_k_max 17
_diffrn_reflns_limit_k_min -9
_diffrn_reflns_limit_l_max 16
_diffrn_reflns_limit_l_min -16
_diffrn_reflns_number 9628
_diffrn_reflns_theta_full 70.76
_diffrn_reflns_theta_max 70.76
_diffrn_reflns_theta_min 3.67
_exptl_absorpt_coefficient_mu 3.971
_exptl_absorpt_correction_T_max 1.00000
_exptl_absorpt_correction_T_min 0.62045
_exptl_absorpt_correction_type multi-scan
_exptl_absorpt_process_details
'CrysAlisPro, Agilent Technologies,Version 1.171.35.19 (release 27-10-2011 CrysAlis171 .NET)(compiled Oct 27'
_exptl_crystal_colour colorless
_exptl_crystal_density_diffrn 1.382
_exptl_crystal_density_method 'not measured'
_exptl_crystal_description plate
_exptl_crystal_F_000 980
_exptl_crystal_size_max 0.28
_exptl_crystal_size_mid 0.24
_exptl_crystal_size_min 0.21
_refine_diff_density_max 0.455
_refine_diff_density_min -0.607
_refine_diff_density_rms 0.060
_refine_ls_abs_structure_details 'Flack H D (1983), Acta Cryst. A39, 876-881'
_refine_ls_abs_structure_Flack 0.002(13)
_refine_ls_extinction_method none
_refine_ls_goodness_of_fit_ref 1.025
_refine_ls_hydrogen_treatment mixed
_refine_ls_matrix_type full
_refine_ls_number_parameters 517
_refine_ls_number_reflns 6006
_refine_ls_number_restraints 1
_refine_ls_restrained_S_all 1.024
_refine_ls_R_factor_all 0.0359
_refine_ls_R_factor_gt 0.0342
_refine_ls_shift/su_max 0.009
_refine_ls_shift/su_mean 0.007
_refine_ls_structure_factor_coef Fsqd
_refine_ls_weighting_details 'calc w=1/[\s^2^(Fo^2^)+(0.0549P)^2^+0.1831P] where P=(Fo^2^+2Fc^2^)/3'
_refine_ls_weighting_scheme calc
_refine_ls_wR_factor_gt 0.0874
_refine_ls_wR_factor_ref 0.0895
_reflns_number_gt 5784
_reflns_number_total 6006
_reflns_threshold_expression >2\s(I)
_cod_data_source_file c5ra04495b2.cif
_cod_data_source_block 4a
_cod_original_cell_volume 2284.57(15)
_cod_original_sg_symbol_H-M 'P 21 '
_cod_database_code 7220146

loop_
_symmetry_equiv_pos_as_xyz
'x, y, z'
'-x, y+1/2, -z'

loop_
_atom_site_label
_atom_site_type_symbol
_atom_site_fract_x
_atom_site_fract_y
_atom_site_fract_z
_atom_site_U_iso_or_equiv
_atom_site_adp_type
_atom_site_occupancy
_atom_site_symmetry_multiplicity
_atom_site_calc_flag
_atom_site_refinement_flags
Se2 Se 0.96277(3) 0.25451(3) 0.63305(4) 0.04134(12) Uani 1 1 d .
Se1 Se 0.62887(4) -0.00285(3) 0.68571(4) 0.03986(11) Uani 1 1 d .
Ca1 Ca 0.79846(6) 0.14139(6) 0.69009(6) 0.03129(17) Uani 1 1 d .
P1 P 0.63606(8) 0.09193(7) 0.80933(8) 0.02936(19) Uani 1 1 d .
P2 P 0.79608(8) 0.31481(7) 0.53328(8) 0.0305(2) Uani 1 1 d .
O1 O 0.9789(3) 0.0880(3) 0.8380(2) 0.0532(9) Uani 1 1 d .
O2 O 0.8443(3) 0.0160(2) 0.5977(3) 0.0547(9) Uani 1 1 d .
C22 C 0.4983(3) 0.2483(4) 0.5074(4) 0.0440(9) Uani 1 1 d .
H22A H 0.5093 0.1863 0.5350 0.066 Uiso 1 1 calc R
H22B H 0.4188 0.2567 0.4526 0.066 Uiso 1 1 calc R
H22C H 0.5172 0.2905 0.5677 0.066 Uiso 1 1 calc R
C32 C 0.7186(4) 0.3485(4) 0.1688(4) 0.0483(11) Uani 1 1 d .
H32 H 0.7005 0.3542 0.0944 0.058 Uiso 1 1 calc R
C13 C 0.6206(4) -0.0822(3) 1.0374(4) 0.0502(11) Uani 1 1 d .
H13 H 0.5691 -0.1262 1.0374 0.060 Uiso 1 1 calc R
C35 C 0.7970(3) 0.4323(3) 0.5837(3) 0.0352(8) Uani 1 1 d .
C21 C 0.5770(3) 0.2661(3) 0.4548(3) 0.0335(8) Uani 1 1 d .
H21 H 0.5683 0.3305 0.4307 0.040 Uiso 1 1 calc R
C3 C 0.8639(3) 0.2839(3) 0.9460(3) 0.0355(8) Uani 1 1 d .
C30 C 0.7361(3) 0.4157(3) 0.3364(3) 0.0391(9) Uani 1 1 d .
H30 H 0.7288 0.4666 0.3740 0.047 Uiso 1 1 calc R
C1 C 0.7377(3) 0.2534(3) 0.8940(3) 0.0318(7) Uani 1 1 d .
H1 H 0.7201 0.2337 0.9531 0.038 Uiso 1 1 calc R
C12 C 0.7208(4) -0.0628(4) 1.1346(4) 0.0523(12) Uani 1 1 d .
H12 H 0.7363 -0.0935 1.2000 0.063 Uiso 1 1 calc R
C40 C 0.8884(4) 0.4915(4) 0.6067(4) 0.0538(12) Uani 1 1 d .
H40 H 0.9487 0.4729 0.5932 0.065 Uiso 1 1 calc R
C31 C 0.7122(4) 0.4238(3) 0.2261(4) 0.0456(10) Uani 1 1 d .
H31 H 0.6916 0.4806 0.1909 0.055 Uiso 1 1 calc R
C18 C 0.2729(4) 0.2024(4) 0.7258(4) 0.0497(11) Uani 1 1 d .
H18 H 0.2005 0.2266 0.7087 0.060 Uiso 1 1 calc R
C20 C 0.4681(3) 0.1654(3) 0.8610(4) 0.0373(9) Uani 1 1 d .
H20 H 0.5261 0.1646 0.9345 0.045 Uiso 1 1 calc R
C43 C 1.1700(4) 0.0440(7) 0.9353(5) 0.088(3) Uani 1 1 d .
H43A H 1.2460 0.0717 0.9620 0.106 Uiso 1 1 calc R
H43B H 1.1757 -0.0207 0.9214 0.106 Uiso 1 1 calc R
C2 C 0.6567(3) 0.3332(3) 0.8298(4) 0.0392(9) Uani 1 1 d .
H2A H 0.6694 0.3500 0.7683 0.059 Uiso 1 1 calc R
H2B H 0.6725 0.3850 0.8784 0.059 Uiso 1 1 calc R
H2C H 0.5775 0.3144 0.8027 0.059 Uiso 1 1 calc R
C5 C 1.0542(4) 0.2998(4) 1.1042(5) 0.0611(15) Uani 1 1 d .
H5 H 1.1025 0.2947 1.1803 0.073 Uiso 1 1 calc R
C26 C 0.4756(5) 0.0932(5) 0.1660(5) 0.0747(19) Uani 1 1 d .
H26 H 0.4560 0.0568 0.1036 0.090 Uiso 1 1 calc R
C24 C 0.5730(4) 0.1122(4) 0.3630(4) 0.0500(11) Uani 1 1 d .
H24 H 0.6165 0.0868 0.4332 0.060 Uiso 1 1 calc R
C17 C 0.2934(3) 0.1681(4) 0.6423(4) 0.0481(11) Uani 1 1 d .
H17 H 0.2349 0.1692 0.5691 0.058 Uiso 1 1 calc R
C8 C 0.9109(4) 0.3146(3) 0.8784(4) 0.0443(10) Uani 1 1 d .
H8 H 0.8632 0.3203 0.8022 0.053 Uiso 1 1 calc R
C10 C 0.7746(3) 0.0493(3) 1.0362(3) 0.0372(9) Uani 1 1 d .
H10 H 0.8267 0.0930 1.0362 0.045 Uiso 1 1 calc R
C47 C 0.8506(6) -0.0858(4) 0.4686(5) 0.0713(16) Uani 1 1 d .
H47A H 0.7702 -0.1001 0.4178 0.086 Uiso 1 1 calc R
H47B H 0.8980 -0.1009 0.4335 0.086 Uiso 1 1 calc R
C48 C 0.8646(5) 0.0138(3) 0.5035(4) 0.0477(11) Uani 1 1 d .
H48A H 0.9422 0.0354 0.5232 0.057 Uiso 1 1 calc R
H48B H 0.8089 0.0520 0.4441 0.057 Uiso 1 1 calc R
C36 C 0.7077(4) 0.4613(3) 0.6037(4) 0.0433(10) Uani 1 1 d .
H36 H 0.6453 0.4223 0.5878 0.052 Uiso 1 1 calc R
C4 C 0.9371(4) 0.2778(3) 1.0597(4) 0.0469(11) Uani 1 1 d .
H4 H 0.9075 0.2589 1.1065 0.056 Uiso 1 1 calc R
C44 C 1.0907(5) 0.0872(7) 0.8383(5) 0.103(3) Uani 1 1 d .
H44A H 1.0846 0.0541 0.7739 0.124 Uiso 1 1 calc R
H44B H 1.1155 0.1496 0.8357 0.124 Uiso 1 1 calc R
C34 C 0.7796(4) 0.2561(4) 0.3327(4) 0.0459(10) Uani 1 1 d .
H34 H 0.8039 0.1998 0.3687 0.055 Uiso 1 1 calc R
C29 C 0.7707(3) 0.3318(3) 0.3906(3) 0.0335(8) Uani 1 1 d .
C14 C 0.5970(4) -0.0361(3) 0.9399(4) 0.0428(10) Uani 1 1 d .
H14 H 0.5297 -0.0495 0.8749 0.051 Uiso 1 1 calc R
C28 C 0.4718(5) 0.2383(4) 0.2479(4) 0.0578(13) Uani 1 1 d .
H28 H 0.4470 0.2991 0.2397 0.069 Uiso 1 1 calc R
C45 C 0.8719(11) -0.0738(5) 0.6470(8) 0.125(4) Uani 1 1 d .
H45A H 0.9409 -0.0704 0.7186 0.150 Uiso 1 1 calc R
H45B H 0.8086 -0.0959 0.6589 0.150 Uiso 1 1 calc R
C39 C 0.8908(5) 0.5783(4) 0.6496(5) 0.0660(15) Uani 1 1 d .
H39 H 0.9525 0.6177 0.6647 0.079 Uiso 1 1 calc R
C23 C 0.5410(3) 0.2040(3) 0.3531(3) 0.0378(9) Uani 1 1 d .
C11 C 0.7980(4) 0.0026(4) 1.1340(3) 0.0458(10) Uani 1 1 d .
H11 H 0.8656 0.0154 1.1992 0.055 Uiso 1 1 calc R
C33 C 0.7521(4) 0.2641(4) 0.2210(4) 0.0524(11) Uani 1 1 d .
H33 H 0.7562 0.2130 0.1819 0.063 Uiso 1 1 calc R
C7 C 1.0274(4) 0.3365(4) 0.9232(5) 0.0584(13) Uani 1 1 d .
H7 H 1.0572 0.3565 0.8769 0.070 Uiso 1 1 calc R
C6 C 1.0991(4) 0.3291(4) 1.0354(6) 0.0666(17) Uani 1 1 d .
H6 H 1.1773 0.3437 1.0652 0.080 Uiso 1 1 calc R
N2 N 0.6996(2) 0.2502(3) 0.5397(2) 0.0325(7) Uani 1 1 d .
C16 C 0.4022(3) 0.1317(3) 0.6677(4) 0.0394(9) Uani 1 1 d .
H16 H 0.4155 0.1079 0.6114 0.047 Uiso 1 1 calc R
C42 C 1.1295(4) 0.0548(4) 1.0181(4) 0.0528(12) Uani 1 1 d .
H42A H 1.1640 0.1086 1.0641 0.063 Uiso 1 1 calc R
H42B H 1.1480 0.0010 1.0654 0.063 Uiso 1 1 calc R
C38 C 0.8017(5) 0.6062(4) 0.6699(4) 0.0656(16) Uani 1 1 d .
H38 H 0.8034 0.6644 0.6989 0.079 Uiso 1 1 calc R
C37 C 0.7105(5) 0.5482(4) 0.6473(4) 0.0576(13) Uani 1 1 d .
H37 H 0.6504 0.5670 0.6612 0.069 Uiso 1 1 calc R
C46 C 0.8911(8) -0.1362(5) 0.5764(6) 0.088(2) Uani 1 1 d .
H46A H 0.8469 -0.1924 0.5658 0.106 Uiso 1 1 calc R
H46B H 0.9727 -0.1517 0.6078 0.106 Uiso 1 1 calc R
C19 C 0.3590(4) 0.2008(3) 0.8343(4) 0.0466(10) Uani 1 1 d .
H19 H 0.3444 0.2236 0.8903 0.056 Uiso 1 1 calc R
C27 C 0.4383(6) 0.1837(5) 0.1538(5) 0.0771(18) Uani 1 1 d .
H27 H 0.3914 0.2078 0.0834 0.093 Uiso 1 1 calc R
N1 N 0.7236(3) 0.1734(2) 0.8204(3) 0.0309(7) Uani 1 1 d .
C15 C 0.4903(3) 0.1310(3) 0.7769(3) 0.0327(8) Uani 1 1 d .
C9 C 0.6741(3) 0.0305(3) 0.9391(3) 0.0323(8) Uani 1 1 d .
C41 C 0.9999(4) 0.0662(3) 0.9491(3) 0.0402(9) Uani 1 1 d .
H41A H 0.9602 0.0098 0.9492 0.048 Uiso 1 1 calc R
H41B H 0.9722 0.1154 0.9786 0.048 Uiso 1 1 calc R
C25 C 0.5410(4) 0.0576(4) 0.2694(5) 0.0643(15) Uani 1 1 d .
H25 H 0.5643 -0.0036 0.2775 0.077 Uiso 1 1 calc R

loop_
_atom_site_aniso_label
_atom_site_aniso_U_11
_atom_site_aniso_U_22
_atom_site_aniso_U_33
_atom_site_aniso_U_23
_atom_site_aniso_U_13
_atom_site_aniso_U_12
Se2 0.02583(17) 0.0433(3) 0.0530(2) 0.0105(2) 0.01691(17) 0.00480(18)
Se1 0.0461(2) 0.0338(2) 0.0441(2) -0.00886(19) 0.02488(19) -0.0061(2)
Ca1 0.0306(3) 0.0333(4) 0.0332(3) 0.0037(3) 0.0176(3) 0.0059(3)
P1 0.0274(4) 0.0295(5) 0.0329(4) -0.0008(4) 0.0156(4) -0.0008(4)
P2 0.0261(4) 0.0311(5) 0.0348(4) 0.0027(4) 0.0147(3) 0.0023(4)
O1 0.0373(15) 0.084(3) 0.0455(16) 0.0243(17) 0.0255(13) 0.0243(17)
O2 0.093(3) 0.0337(17) 0.066(2) 0.0120(15) 0.062(2) 0.0201(17)
C22 0.0301(16) 0.061(3) 0.0427(19) -0.001(2) 0.0189(15) -0.001(2)
C32 0.056(2) 0.057(3) 0.040(2) 0.006(2) 0.029(2) -0.002(2)
C13 0.051(2) 0.040(3) 0.068(3) 0.015(2) 0.035(2) 0.005(2)
C35 0.0344(18) 0.034(2) 0.0295(17) -0.0015(16) 0.0082(15) 0.0033(16)
C21 0.0273(16) 0.037(2) 0.0365(17) 0.0061(17) 0.0150(14) 0.0020(17)
C3 0.0363(18) 0.0267(19) 0.043(2) -0.0038(16) 0.0177(16) 0.0018(16)
C30 0.040(2) 0.039(2) 0.044(2) 0.0028(19) 0.0245(17) 0.0039(18)
C1 0.0355(17) 0.0281(18) 0.0349(17) -0.0014(17) 0.0192(14) 0.0001(17)
C12 0.061(3) 0.049(3) 0.052(3) 0.018(2) 0.030(2) 0.010(2)
C40 0.041(2) 0.043(3) 0.068(3) -0.007(3) 0.018(2) -0.003(2)
C31 0.049(2) 0.047(3) 0.045(2) 0.012(2) 0.026(2) 0.009(2)
C18 0.0304(19) 0.046(3) 0.074(3) 0.007(2) 0.026(2) 0.0037(19)
C20 0.0350(19) 0.034(2) 0.046(2) -0.0025(18) 0.0208(17) -0.0012(17)
C43 0.037(2) 0.168(8) 0.060(3) -0.020(4) 0.023(2) 0.009(4)
C2 0.0351(18) 0.033(2) 0.049(2) -0.0012(19) 0.0197(17) 0.0010(18)
C5 0.050(3) 0.043(3) 0.059(3) -0.015(2) 0.000(2) 0.004(2)
C26 0.063(3) 0.090(5) 0.058(3) -0.037(3) 0.018(3) -0.002(3)
C24 0.041(2) 0.051(3) 0.046(2) -0.002(2) 0.0108(19) 0.004(2)
C17 0.0265(18) 0.049(3) 0.055(2) 0.012(2) 0.0076(17) -0.0025(19)
C8 0.043(2) 0.039(2) 0.054(2) -0.007(2) 0.0253(19) -0.007(2)
C10 0.0328(18) 0.035(2) 0.044(2) 0.0028(18) 0.0186(16) 0.0029(17)
C47 0.098(4) 0.056(4) 0.074(4) -0.007(3) 0.052(4) -0.002(3)
C48 0.068(3) 0.043(3) 0.053(2) -0.002(2) 0.046(2) -0.001(2)
C36 0.047(2) 0.041(2) 0.045(2) 0.006(2) 0.0241(19) 0.006(2)
C4 0.049(2) 0.034(2) 0.045(2) -0.0045(19) 0.0114(19) 0.0046(19)
C44 0.059(3) 0.193(9) 0.083(4) 0.075(5) 0.055(3) 0.076(5)
C34 0.061(2) 0.037(2) 0.051(2) 0.002(2) 0.035(2) -0.001(2)
C29 0.0326(17) 0.036(2) 0.0375(18) 0.0004(17) 0.0211(15) -0.0029(17)
C14 0.037(2) 0.039(2) 0.051(2) 0.006(2) 0.0201(18) -0.0022(19)
C28 0.060(3) 0.061(3) 0.041(2) -0.001(2) 0.014(2) 0.004(3)
C45 0.267(13) 0.054(4) 0.143(7) 0.042(4) 0.169(9) 0.059(6)
C39 0.053(3) 0.048(3) 0.072(3) -0.009(3) 0.010(3) -0.011(3)
C23 0.0274(17) 0.045(2) 0.042(2) -0.0008(19) 0.0167(16) -0.0026(17)
C11 0.052(2) 0.046(2) 0.0367(19) 0.006(2) 0.0186(18) 0.007(2)
C33 0.073(3) 0.048(3) 0.054(2) -0.005(2) 0.044(2) -0.005(3)
C7 0.047(2) 0.043(3) 0.092(4) -0.018(3) 0.039(3) -0.012(2)
C6 0.035(2) 0.045(3) 0.103(4) -0.027(3) 0.019(3) -0.008(2)
N2 0.0265(13) 0.0345(17) 0.0354(15) 0.0066(15) 0.0136(12) 0.0022(14)
C16 0.0328(18) 0.040(2) 0.045(2) 0.0025(19) 0.0176(17) -0.0052(17)
C42 0.048(2) 0.056(3) 0.048(2) 0.006(2) 0.018(2) 0.016(2)
C38 0.080(4) 0.041(3) 0.049(3) -0.015(2) 0.007(3) 0.012(3)
C37 0.073(3) 0.050(3) 0.050(3) 0.001(2) 0.029(2) 0.019(3)
C46 0.144(7) 0.042(3) 0.080(4) 0.003(3) 0.053(4) 0.020(4)
C19 0.042(2) 0.040(2) 0.067(3) 0.002(2) 0.033(2) 0.000(2)
C27 0.087(4) 0.084(5) 0.045(3) -0.013(3) 0.017(3) -0.005(4)
N1 0.0290(14) 0.0305(17) 0.0363(15) -0.0022(14) 0.0180(12) -0.0028(13)
C15 0.0290(17) 0.030(2) 0.0412(19) 0.0043(17) 0.0179(15) -0.0019(16)
C9 0.0353(18) 0.0294(19) 0.0347(17) 0.0048(16) 0.0186(15) 0.0031(16)
C41 0.044(2) 0.037(2) 0.043(2) 0.0084(19) 0.0234(18) 0.0068(19)
C25 0.049(3) 0.061(4) 0.075(3) -0.020(3) 0.022(3) 0.002(3)

loop_
_atom_type_symbol
_atom_type_description
_atom_type_scat_dispersion_real
_atom_type_scat_dispersion_imag
_atom_type_scat_source
C C 0.0181 0.0091 'International Tables Vol C Tables 4.2.6.8 and 6.1.1.4'
H H 0.0000 0.0000 'International Tables Vol C Tables 4.2.6.8 and 6.1.1.4'
N N 0.0311 0.0180 'International Tables Vol C Tables 4.2.6.8 and 6.1.1.4'
O O 0.0492 0.0322 'International Tables Vol C Tables 4.2.6.8 and 6.1.1.4'
P P 0.2955 0.4335 'International Tables Vol C Tables 4.2.6.8 and 6.1.1.4'
Ca Ca 0.3641 1.2855 'International Tables Vol C Tables 4.2.6.8 and 6.1.1.4'
Se Se -0.7943 1.1372 'International Tables Vol C Tables 4.2.6.8 and 6.1.1.4'

loop_
_geom_angle_atom_site_label_1
_geom_angle_atom_site_label_2
_geom_angle_atom_site_label_3
_geom_angle
P2 Se2 Ca1 75.97(3)
P1 Se1 Ca1 77.18(3)
O1 Ca1 N2 147.55(12)
O1 Ca1 N1 91.23(10)
N2 Ca1 N1 104.74(11)
O1 Ca1 O2 79.03(13)
N2 Ca1 O2 102.29(11)
N1 Ca1 O2 142.73(12)
O1 Ca1 Se1 102.29(10)
N2 Ca1 Se1 109.92(8)
N1 Ca1 Se1 66.88(8)
O2 Ca1 Se1 80.08(9)
O1 Ca1 Se2 81.90(8)
N2 Ca1 Se2 66.15(7)
N1 Ca1 Se2 130.30(8)
O2 Ca1 Se2 84.24(8)
Se1 Ca1 Se2 162.60(3)
O1 Ca1 P2 119.92(9)
N2 Ca1 P2 27.64(7)
N1 Ca1 P2 116.17(9)
O2 Ca1 P2 99.57(8)
Se1 Ca1 P2 137.10(3)
Se2 Ca1 P2 39.02(2)
O1 Ca1 P1 96.92(7)
N2 Ca1 P1 110.37(7)
N1 Ca1 P1 27.58(8)
O2 Ca1 P1 117.44(9)
Se1 Ca1 P1 39.30(2)
Se2 Ca1 P1 157.80(4)
P2 Ca1 P1 132.34(3)
N1 P1 C9 114.32(18)
N1 P1 C15 114.12(18)
C9 P1 C15 99.44(17)
N1 P1 Se1 108.33(12)
C9 P1 Se1 109.76(13)
C15 P1 Se1 110.65(13)
N1 P1 Ca1 44.81(11)
C9 P1 Ca1 129.56(12)
C15 P1 Ca1 130.50(13)
Se1 P1 Ca1 63.52(3)
N2 P2 C29 112.46(17)
N2 P2 C35 112.97(19)
C29 P2 C35 103.74(19)
N2 P2 Se2 108.42(12)
C29 P2 Se2 110.66(13)
C35 P2 Se2 108.49(12)
N2 P2 Ca1 44.46(11)
C29 P2 Ca1 137.28(14)
C35 P2 Ca1 118.14(13)
Se2 P2 Ca1 65.02(3)
C41 O1 C44 107.5(3)
C41 O1 Ca1 125.5(2)
C44 O1 Ca1 126.3(3)
C48 O2 C45 106.8(4)
C48 O2 Ca1 132.4(3)
C45 O2 Ca1 120.4(3)
C21 C22 H22A 109.5
C21 C22 H22B 109.5
H22A C22 H22B 109.5
C21 C22 H22C 109.5
H22A C22 H22C 109.5
H22B C22 H22C 109.5
C31 C32 C33 120.3(4)
C31 C32 H32 119.8
C33 C32 H32 119.8
C12 C13 C14 120.2(4)
C12 C13 H13 119.9
C14 C13 H13 119.9
C36 C35 C40 119.0(4)
C36 C35 P2 119.9(3)
C40 C35 P2 121.1(3)
N2 C21 C22 108.9(3)
N2 C21 C23 111.9(3)
C22 C21 C23 109.7(3)
N2 C21 H21 108.8
C22 C21 H21 108.8
C23 C21 H21 108.8
C4 C3 C8 118.1(4)
C4 C3 C1 121.8(4)
C8 C3 C1 120.0(4)
C29 C30 C31 120.1(4)
C29 C30 H30 120.0
C31 C30 H30 120.0
N1 C1 C3 107.8(3)
N1 C1 C2 111.9(3)
C3 C1 C2 110.5(3)
N1 C1 H1 108.9
C3 C1 H1 108.9
C2 C1 H1 108.9
C13 C12 C11 119.7(4)
C13 C12 H12 120.1
C11 C12 H12 120.1
C35 C40 C39 120.6(5)
C35 C40 H40 119.7
C39 C40 H40 119.7
C32 C31 C30 120.5(4)
C32 C31 H31 119.8
C30 C31 H31 119.8
C19 C18 C17 120.3(4)
C19 C18 H18 119.9
C17 C18 H18 119.9
C19 C20 C15 119.9(4)
C19 C20 H20 120.1
C15 C20 H20 120.1
C44 C43 C42 107.9(5)
C44 C43 H43A 110.2
C42 C43 H43A 110.1
C44 C43 H43B 110.1
C42 C43 H43B 110.1
H43A C43 H43B 108.4
C1 C2 H2A 109.5
C1 C2 H2B 109.5
H2A C2 H2B 109.5
C1 C2 H2C 109.5
H2A C2 H2C 109.5
H2B C2 H2C 109.5
C6 C5 C4 120.2(5)
C6 C5 H5 119.9
C4 C5 H5 119.9
C25 C26 C27 120.0(5)
C25 C26 H26 120.0
C27 C26 H26 120.0
C23 C24 C25 120.9(5)
C23 C24 H24 119.5
C25 C24 H24 119.5
C18 C17 C16 120.1(4)
C18 C17 H17 120.0
C16 C17 H17 120.0
C7 C8 C3 121.0(5)
C7 C8 H8 119.5
C3 C8 H8 119.5
C9 C10 C11 120.1(4)
C9 C10 H10 120.0
C11 C10 H10 120.0
C46 C47 C48 103.1(5)
C46 C47 H47A 111.1
C48 C47 H47A 111.1
C46 C47 H47B 111.2
C48 C47 H47B 111.2
H47A C47 H47B 109.1
O2 C48 C47 105.0(4)
O2 C48 H48A 110.8
C47 C48 H48A 110.7
O2 C48 H48B 110.8
C47 C48 H48B 110.8
H48A C48 H48B 108.8
C35 C36 C37 120.4(5)
C35 C36 H36 119.8
C37 C36 H36 119.8
C3 C4 C5 120.7(5)
C3 C4 H4 119.7
C5 C4 H4 119.7
C43 C44 O1 107.7(5)
C43 C44 H44A 110.2
O1 C44 H44A 110.2
C43 C44 H44B 110.1
O1 C44 H44B 110.1
H44A C44 H44B 108.5
C29 C34 C33 120.4(5)
C29 C34 H34 119.8
C33 C34 H34 119.8
C30 C29 C34 119.2(4)
C30 C29 P2 122.4(3)
C34 C29 P2 118.3(3)
C13 C14 C9 120.3(4)
C13 C14 H14 119.9
C9 C14 H14 119.9
C23 C28 C27 121.3(6)
C23 C28 H28 119.3
C27 C28 H28 119.3
C46 C45 O2 110.4(5)
C46 C45 H45A 109.6
O2 C45 H45A 109.6
C46 C45 H45B 109.6
O2 C45 H45B 109.6
H45A C45 H45B 108.1
C38 C39 C40 120.0(5)
C38 C39 H39 120.0
C40 C39 H39 120.0
C28 C23 C24 118.0(5)
C28 C23 C21 120.0(4)
C24 C23 C21 122.0(4)
C12 C11 C10 120.3(4)
C12 C11 H11 119.9
C10 C11 H11 119.9
C32 C33 C34 119.5(5)
C32 C33 H33 120.2
C34 C33 H33 120.2
C6 C7 C8 120.4(5)
C6 C7 H7 119.8
C8 C7 H7 119.8
C7 C6 C5 119.6(4)
C7 C6 H6 120.2
C5 C6 H6 120.2
C21 N2 P2 116.9(3)
C21 N2 Ca1 135.2(2)
P2 N2 Ca1 107.90(14)
C15 C16 C17 120.1(4)
C15 C16 H16 119.9
C17 C16 H16 119.9
C43 C42 C41 103.7(4)
C43 C42 H42A 111.0
C41 C42 H42A 111.0
C43 C42 H42B 111.0
C41 C42 H42B 111.0
H42A C42 H42B 109.0
C37 C38 C39 120.0(5)
C37 C38 H38 120.0
C39 C38 H38 120.0
C38 C37 C36 120.1(5)
C38 C37 H37 120.0
C36 C37 H37 120.0
C45 C46 C47 104.9(6)
C45 C46 H46A 110.8
C47 C46 H46A 110.8
C45 C46 H46B 110.8
C47 C46 H46B 110.8
H46A C46 H46B 108.8
C18 C19 C20 120.4(4)
C18 C19 H19 119.8
C20 C19 H19 119.8
C26 C27 C28 119.3(6)
C26 C27 H27 120.3
C28 C27 H27 120.3
C1 N1 P1 119.8(2)
C1 N1 Ca1 132.4(2)
P1 N1 Ca1 107.61(16)
C16 C15 C20 119.2(4)
C16 C15 P1 120.3(3)
C20 C15 P1 120.3(3)
C10 C9 C14 119.4(4)
C10 C9 P1 122.2(3)
C14 C9 P1 118.4(3)
O1 C41 C42 106.4(4)
O1 C41 H41A 110.5
C42 C41 H41A 110.5
O1 C41 H41B 110.5
C42 C41 H41B 110.5
H41A C41 H41B 108.6
C26 C25 C24 120.4(6)
C26 C25 H25 119.8
C24 C25 H25 119.8

loop_
_geom_bond_atom_site_label_1
_geom_bond_atom_site_label_2
_geom_bond_distance
Se2 P2 2.1389(10)
Se2 Ca1 3.0794(9)
Se1 P1 2.1444(10)
Se1 Ca1 3.0303(9)
Ca1 O1 2.400(3)
Ca1 N2 2.426(3)
Ca1 N1 2.441(3)
Ca1 O2 2.444(3)
Ca1 P2 3.2960(13)
Ca1 P1 3.3013(11)
P1 N1 1.603(3)
P1 C9 1.829(4)
P1 C15 1.831(4)
P2 N2 1.607(3)
P2 C29 1.830(4)
P2 C35 1.840(4)
O1 C41 1.441(5)
O1 C44 1.457(6)
O2 C48 1.429(5)
O2 C45 1.434(7)
C22 C21 1.527(5)
C22 H22A 0.9600
C22 H22B 0.9600
C22 H22C 0.9600
C32 C31 1.370(7)
C32 C33 1.382(7)
C32 H32 0.9300
C13 C12 1.385(7)
C13 C14 1.387(7)
C13 H13 0.9300
C35 C36 1.382(6)
C35 C40 1.383(6)
C21 N2 1.488(4)
C21 C23 1.531(6)
C21 H21 0.9800
C3 C4 1.390(6)
C3 C8 1.398(6)
C3 C1 1.523(5)
C30 C29 1.386(6)
C30 C31 1.390(6)
C30 H30 0.9300
C1 N1 1.489(5)
C1 C2 1.536(6)
C1 H1 0.9800
C12 C11 1.389(7)
C12 H12 0.9300
C40 C39 1.384(8)
C40 H40 0.9300
C31 H31 0.9300
C18 C19 1.374(7)
C18 C17 1.379(7)
C18 H18 0.9300
C20 C19 1.393(6)
C20 C15 1.400(6)
C20 H20 0.9300
C43 C44 1.389(8)
C43 C42 1.462(7)
C43 H43A 0.9700
C43 H43B 0.9700
C2 H2A 0.9600
C2 H2B 0.9600
C2 H2C 0.9600
C5 C6 1.386(9)
C5 C4 1.391(7)
C5 H5 0.9300
C26 C25 1.361(9)
C26 C27 1.386(10)
C26 H26 0.9300
C24 C23 1.387(7)
C24 C25 1.389(7)
C24 H24 0.9300
C17 C16 1.398(6)
C17 H17 0.9300
C8 C7 1.384(6)
C8 H8 0.9300
C10 C9 1.384(6)
C10 C11 1.397(6)
C10 H10 0.9300
C47 C46 1.498(9)
C47 C48 1.509(8)
C47 H47A 0.9700
C47 H47B 0.9700
C48 H48A 0.9700
C48 H48B 0.9700
C36 C37 1.390(7)
C36 H36 0.9300
C4 H4 0.9300
C44 H44A 0.9700
C44 H44B 0.9700
C34 C29 1.391(6)
C34 C33 1.396(6)
C34 H34 0.9300
C14 C9 1.401(6)
C14 H14 0.9300
C28 C23 1.379(6)
C28 C27 1.394(8)
C28 H28 0.9300
C45 C46 1.428(9)
C45 H45A 0.9700
C45 H45B 0.9700
C39 C38 1.378(9)
C39 H39 0.9300
C11 H11 0.9300
C33 H33 0.9300
C7 C6 1.371(9)
C7 H7 0.9300
C6 H6 0.9300
C16 C15 1.388(6)
C16 H16 0.9300
C42 C41 1.511(6)
C42 H42A 0.9700
C42 H42B 0.9700
C38 C37 1.371(9)
C38 H38 0.9300
C37 H37 0.9300
C46 H46A 0.9700
C46 H46B 0.9700
C19 H19 0.9300
C27 H27 0.9300
C41 H41A 0.9700
C41 H41B 0.9700
C25 H25 0.9300

loop_
_geom_torsion_atom_site_label_1
_geom_torsion_atom_site_label_2
_geom_torsion_atom_site_label_3
_geom_torsion_atom_site_label_4
_geom_torsion
P1 Se1 Ca1 O1 85.90(9)
P1 Se1 Ca1 N2 -98.16(9)
P1 Se1 Ca1 N1 -0.14(9)
P1 Se1 Ca1 O2 162.26(9)
P1 Se1 Ca1 Se2 -171.80(10)
P1 Se1 Ca1 P2 -104.32(5)
P2 Se2 Ca1 O1 -167.35(10)
P2 Se2 Ca1 N2 6.78(9)
P2 Se2 Ca1 N1 -82.64(11)
P2 Se2 Ca1 O2 112.95(10)
P2 Se2 Ca1 Se1 87.29(10)
P2 Se2 Ca1 P1 -78.88(9)
Ca1 Se1 P1 N1 0.20(13)
Ca1 Se1 P1 C9 -125.25(13)
Ca1 Se1 P1 C15 125.99(14)
O1 Ca1 P1 N1 79.3(2)
N2 Ca1 P1 N1 -82.83(19)
O2 Ca1 P1 N1 160.5(2)
Se1 Ca1 P1 N1 -179.73(18)
Se2 Ca1 P1 N1 -6.21(19)
P2 Ca1 P1 N1 -62.90(17)
O1 Ca1 P1 C9 -6.5(2)
N2 Ca1 P1 C9 -168.61(19)
N1 Ca1 P1 C9 -85.8(2)
O2 Ca1 P1 C9 74.7(2)
Se1 Ca1 P1 C9 94.49(18)
Se2 Ca1 P1 C9 -91.99(19)
P2 Ca1 P1 C9 -148.67(17)
O1 Ca1 P1 C15 163.7(2)
N2 Ca1 P1 C15 1.6(2)
N1 Ca1 P1 C15 84.4(2)
O2 Ca1 P1 C15 -115.1(2)
Se1 Ca1 P1 C15 -95.32(18)
Se2 Ca1 P1 C15 78.2(2)
P2 Ca1 P1 C15 21.52(19)
O1 Ca1 P1 Se1 -100.96(11)
N2 Ca1 P1 Se1 96.90(10)
N1 Ca1 P1 Se1 179.73(18)
O2 Ca1 P1 Se1 -19.76(11)
Se2 Ca1 P1 Se1 173.52(8)
P2 Ca1 P1 Se1 116.83(5)
Ca1 Se2 P2 N2 -9.90(13)
Ca1 Se2 P2 C29 -133.67(15)
Ca1 Se2 P2 C35 113.13(15)
O1 Ca1 P2 N2 -179.0(2)
N1 Ca1 P2 N2 -70.9(2)
O2 Ca1 P2 N2 98.2(2)
Se1 Ca1 P2 N2 12.56(18)
Se2 Ca1 P2 N2 166.54(18)
P1 Ca1 P2 N2 -43.56(18)
O1 Ca1 P2 C29 108.5(2)
N2 Ca1 P2 C29 -72.6(2)
N1 Ca1 P2 C29 -143.47(19)
O2 Ca1 P2 C29 25.7(2)
Se1 Ca1 P2 C29 -60.01(18)
Se2 Ca1 P2 C29 93.97(18)
P1 Ca1 P2 C29 -116.13(18)
O1 Ca1 P2 C35 -84.00(18)
N2 Ca1 P2 C35 95.0(2)
N1 Ca1 P2 C35 24.08(17)
O2 Ca1 P2 C35 -166.78(18)
Se1 Ca1 P2 C35 107.54(15)
Se2 Ca1 P2 C35 -98.48(15)
P1 Ca1 P2 C35 51.42(15)
O1 Ca1 P2 Se2 14.49(11)
N2 Ca1 P2 Se2 -166.54(18)
N1 Ca1 P2 Se2 122.57(9)
O2 Ca1 P2 Se2 -68.30(10)
Se1 Ca1 P2 Se2 -153.98(5)
P1 Ca1 P2 Se2 149.90(5)
N2 Ca1 O1 C41 134.1(3)
N1 Ca1 O1 C41 13.6(4)
O2 Ca1 O1 C41 -130.2(4)
Se1 Ca1 O1 C41 -53.0(4)
Se2 Ca1 O1 C41 144.1(4)
P2 Ca1 O1 C41 135.0(3)
P1 Ca1 O1 C41 -13.5(4)
N2 Ca1 O1 C44 -34.3(7)
N1 Ca1 O1 C44 -154.9(6)
O2 Ca1 O1 C44 61.4(6)
Se1 Ca1 O1 C44 138.5(6)
Se2 Ca1 O1 C44 -24.3(6)
P2 Ca1 O1 C44 -33.4(6)
P1 Ca1 O1 C44 178.1(6)
O1 Ca1 O2 C48 -119.1(4)
N2 Ca1 O2 C48 27.8(4)
N1 Ca1 O2 C48 163.6(4)
Se1 Ca1 O2 C48 136.2(4)
Se2 Ca1 O2 C48 -36.2(4)
P2 Ca1 O2 C48 -0.2(4)
P1 Ca1 O2 C48 148.8(4)
O1 Ca1 O2 C45 51.9(6)
N2 Ca1 O2 C45 -161.3(6)
N1 Ca1 O2 C45 -25.5(7)
Se1 Ca1 O2 C45 -52.8(6)
Se2 Ca1 O2 C45 134.7(7)
P2 Ca1 O2 C45 170.7(6)
P1 Ca1 O2 C45 -40.3(7)
N2 P2 C35 C36 -11.1(4)
C29 P2 C35 C36 111.0(3)
Se2 P2 C35 C36 -131.3(3)
Ca1 P2 C35 C36 -60.3(3)
N2 P2 C35 C40 166.2(4)
C29 P2 C35 C40 -71.8(4)
Se2 P2 C35 C40 45.9(4)
Ca1 P2 C35 C40 116.9(4)
C4 C3 C1 N1 -115.1(4)
C8 C3 C1 N1 61.5(5)
C4 C3 C1 C2 122.4(4)
C8 C3 C1 C2 -61.1(5)
C14 C13 C12 C11 -0.4(8)
C36 C35 C40 C39 0.3(7)
P2 C35 C40 C39 -176.9(4)
C33 C32 C31 C30 -1.7(7)
C29 C30 C31 C32 2.3(7)
C19 C18 C17 C16 -0.1(7)
C4 C3 C8 C7 1.2(7)
C1 C3 C8 C7 -175.5(4)
C45 O2 C48 C47 25.6(8)
Ca1 O2 C48 C47 -162.6(4)
C46 C47 C48 O2 -31.8(7)
C40 C35 C36 C37 -0.7(6)
P2 C35 C36 C37 176.6(3)
C8 C3 C4 C5 -1.4(7)
C1 C3 C4 C5 175.2(4)
C6 C5 C4 C3 0.7(7)
C42 C43 C44 O1 -25.6(10)
C41 O1 C44 C43 14.7(9)
Ca1 O1 C44 C43 -175.2(5)
C31 C30 C29 C34 -0.9(6)
C31 C30 C29 P2 -176.6(3)
C33 C34 C29 C30 -1.0(6)
C33 C34 C29 P2 174.9(3)
N2 P2 C29 C30 110.2(3)
C35 P2 C29 C30 -12.2(4)
Se2 P2 C29 C30 -128.3(3)
Ca1 P2 C29 C30 156.6(3)
N2 P2 C29 C34 -65.5(4)
C35 P2 C29 C34 172.1(3)
Se2 P2 C29 C34 55.9(3)
Ca1 P2 C29 C34 -19.2(4)
C12 C13 C14 C9 -0.1(7)
C48 O2 C45 C46 -9.2(11)
Ca1 O2 C45 C46 177.8(6)
C35 C40 C39 C38 0.1(9)
C27 C28 C23 C24 -2.4(8)
C27 C28 C23 C21 179.5(5)
C25 C24 C23 C28 3.0(7)
C25 C24 C23 C21 -178.9(4)
N2 C21 C23 C28 -140.3(4)
C22 C21 C23 C28 98.8(5)
N2 C21 C23 C24 41.7(5)
C22 C21 C23 C24 -79.3(5)
C13 C12 C11 C10 0.4(8)
C9 C10 C11 C12 0.1(7)
C31 C32 C33 C34 -0.2(8)
C29 C34 C33 C32 1.6(7)
C3 C8 C7 C6 -0.4(8)
C8 C7 C6 C5 -0.2(8)
C4 C5 C6 C7 0.1(8)
C22 C21 N2 P2 -145.7(3)
C23 C21 N2 P2 92.9(4)
C22 C21 N2 Ca1 37.4(5)
C23 C21 N2 Ca1 -84.0(4)
C29 P2 N2 C21 -42.2(3)
C35 P2 N2 C21 74.8(3)
Se2 P2 N2 C21 -164.9(3)
Ca1 P2 N2 C21 -177.7(4)
C29 P2 N2 Ca1 135.54(17)
C35 P2 N2 Ca1 -107.43(18)
Se2 P2 N2 Ca1 12.85(17)
O1 Ca1 N2 C21 178.8(3)
N1 Ca1 N2 C21 -64.1(4)
O2 Ca1 N2 C21 90.0(4)
Se1 Ca1 N2 C21 6.2(4)
Se2 Ca1 N2 C21 167.9(4)
P2 Ca1 N2 C21 177.1(5)
P1 Ca1 N2 C21 -35.8(4)
O1 Ca1 N2 P2 1.7(3)
N1 Ca1 N2 P2 118.73(17)
O2 Ca1 N2 P2 -87.18(19)
Se1 Ca1 N2 P2 -170.94(13)
Se2 Ca1 N2 P2 -9.22(13)
P1 Ca1 N2 P2 147.09(14)
C18 C17 C16 C15 -0.8(7)
C44 C43 C42 C41 25.9(9)
C40 C39 C38 C37 -0.2(9)
C39 C38 C37 C36 -0.2(8)
C35 C36 C37 C38 0.6(7)
O2 C45 C46 C47 -11.2(11)
C48 C47 C46 C45 25.9(9)
C17 C18 C19 C20 0.5(7)
C15 C20 C19 C18 -0.1(7)
C25 C26 C27 C28 2.2(11)
C23 C28 C27 C26 -0.2(10)
C3 C1 N1 P1 144.8(3)
C2 C1 N1 P1 -93.5(4)
C3 C1 N1 Ca1 -41.5(4)
C2 C1 N1 Ca1 80.2(4)
C9 P1 N1 C1 -62.4(3)
C15 P1 N1 C1 51.1(3)
Se1 P1 N1 C1 174.9(2)
Ca1 P1 N1 C1 175.1(4)
C9 P1 N1 Ca1 122.47(17)
C15 P1 N1 Ca1 -123.99(17)
Se1 P1 N1 Ca1 -0.25(17)
O1 Ca1 N1 C1 83.1(3)
N2 Ca1 N1 C1 -68.4(3)
O2 Ca1 N1 C1 156.4(3)
Se1 Ca1 N1 C1 -174.1(3)
Se2 Ca1 N1 C1 2.7(4)
P2 Ca1 N1 C1 -41.4(3)
P1 Ca1 N1 C1 -174.3(4)
O1 Ca1 N1 P1 -102.66(18)
N2 Ca1 N1 P1 105.89(17)
O2 Ca1 N1 P1 -29.3(3)
Se1 Ca1 N1 P1 0.19(12)
Se2 Ca1 N1 P1 176.93(9)
P2 Ca1 N1 P1 132.84(13)
C17 C16 C15 C20 1.2(6)
C17 C16 C15 P1 -175.1(3)
C19 C20 C15 C16 -0.8(6)
C19 C20 C15 P1 175.5(3)
N1 P1 C15 C16 96.1(4)
C9 P1 C15 C16 -141.8(3)
Se1 P1 C15 C16 -26.4(4)
Ca1 P1 C15 C16 45.9(4)
N1 P1 C15 C20 -80.2(4)
C9 P1 C15 C20 42.0(4)
Se1 P1 C15 C20 157.4(3)
Ca1 P1 C15 C20 -130.4(3)
C11 C10 C9 C14 -0.6(6)
C11 C10 C9 P1 177.9(3)
C13 C14 C9 C10 0.7(7)
C13 C14 C9 P1 -177.9(4)
N1 P1 C9 C10 -4.3(4)
C15 P1 C9 C10 -126.3(4)
Se1 P1 C9 C10 117.6(3)
Ca1 P1 C9 C10 46.1(4)
N1 P1 C9 C14 174.2(3)
C15 P1 C9 C14 52.2(4)
Se1 P1 C9 C14 -63.9(3)
Ca1 P1 C9 C14 -135.3(3)
C44 O1 C41 C42 1.6(7)
Ca1 O1 C41 C42 -168.6(3)
C43 C42 C41 O1 -16.3(6)
C27 C26 C25 C24 -1.6(10)
C23 C24 C25 C26 -1.1(8)
